data_7052358
loop_
_publ_author_name
'Christer B. Aaker\"oy'
'Nate Schultheiss'
'John Desper'
'Curtis Moore'

_publ_section_title
;
 Balancing intermolecular hydrogen-bond interactions for the directed
 assembly of binary 1 : 1 co-crystals
;
_journal_issue 10
_journal_name_full 'New Journal of Chemistry'
_journal_page_first 1452
_journal_paper_doi 10.1039/b608267j
_journal_volume 30
_journal_year 2006
_chemical_formula_moiety
;
(C10 H10 N4) (C12 H16 O2)
;
_chemical_formula_sum 'C22 H26 N4 O2'
_chemical_formula_weight 378.47
_chemical_name_systematic
;
2-amino-4-(3-pyridyl)-6-methylpyrimidine, Me5-PhCOOH
;
_space_group_IT_number 2
_symmetry_cell_setting triclinic
_symmetry_space_group_name_Hall '-P 1'
_symmetry_space_group_name_H-M 'P -1'
_atom_sites_solution_hydrogens geom
_atom_sites_solution_primary direct
_atom_sites_solution_secondary difmap
_audit_creation_method SHELXL-97
_cell_angle_alpha 92.767(5)
_cell_angle_beta 105.536(4)
_cell_angle_gamma 115.332(4)
_cell_formula_units_Z 2
_cell_length_a 8.2088(7)
_cell_length_b 8.7891(6)
_cell_length_c 15.3371(12)
_cell_measurement_reflns_used 3157
_cell_measurement_temperature 173(2)
_cell_measurement_theta_max 27.65
_cell_measurement_theta_min 2.60
_cell_volume 946.59(14)
_computing_cell_refinement 'Bruker XSCANS'
_computing_data_collection 'Bruker XSCANS'
_computing_data_reduction 'Bruker SHELXTL'
_computing_molecular_graphics 'Bruker SHELXTL'
_computing_publication_material 'Bruker SHELXTL'
_computing_structure_refinement 'SHELXL-97 (Sheldrick, 1997)'
_computing_structure_solution 'SHELXS-97 (Sheldrick, 1990)'
_diffrn_ambient_temperature 173(2)
_diffrn_measured_fraction_theta_full 0.923
_diffrn_measured_fraction_theta_max 0.923
_diffrn_measurement_device_type 'CCD area detector'
_diffrn_measurement_method 'phi and omega scans'
_diffrn_radiation_monochromator graphite
_diffrn_radiation_source 'fine-focus sealed tube'
_diffrn_radiation_type MoK\a
_diffrn_radiation_wavelength 0.71073
_diffrn_reflns_av_R_equivalents 0.0957
_diffrn_reflns_av_sigmaI/netI 0.0769
_diffrn_reflns_limit_h_max 10
_diffrn_reflns_limit_h_min -9
_diffrn_reflns_limit_k_max 11
_diffrn_reflns_limit_k_min -10
_diffrn_reflns_limit_l_max 19
_diffrn_reflns_limit_l_min -19
_diffrn_reflns_number 6992
_diffrn_reflns_theta_full 27.90
_diffrn_reflns_theta_max 27.90
_diffrn_reflns_theta_min 1.40
_exptl_absorpt_coefficient_mu 0.087
_exptl_absorpt_correction_type none
_exptl_crystal_colour orange
_exptl_crystal_density_diffrn 1.328
_exptl_crystal_density_method 'not measured'
_exptl_crystal_description prism
_exptl_crystal_F_000 404
_exptl_crystal_size_max 0.40
_exptl_crystal_size_mid 0.40
_exptl_crystal_size_min 0.20
_refine_diff_density_max 0.471
_refine_diff_density_min -0.391
_refine_diff_density_rms 0.106
_refine_ls_extinction_coef 0.040(9)
_refine_ls_extinction_expression Fc^*^=kFc[1+0.001xFc^2^\l^3^/sin(2\q)]^-1/4^
_refine_ls_extinction_method SHELXL
_refine_ls_goodness_of_fit_ref 1.325
_refine_ls_hydrogen_treatment mixed
_refine_ls_matrix_type full
_refine_ls_number_parameters 271
_refine_ls_number_reflns 4181
_refine_ls_number_restraints 0
_refine_ls_restrained_S_all 1.325
_refine_ls_R_factor_all 0.0915
_refine_ls_R_factor_gt 0.0738
_refine_ls_shift/su_max 0.000
_refine_ls_shift/su_mean 0.000
_refine_ls_structure_factor_coef Fsqd
_refine_ls_weighting_details 'calc w=1/[\s^2^(Fo^2^)+(0.1000P)^2^+0.0000P] where P=(Fo^2^+2Fc^2^)/3'
_refine_ls_weighting_scheme calc
_refine_ls_wR_factor_gt 0.1959
_refine_ls_wR_factor_ref 0.2100
_reflns_number_gt 3038
_reflns_number_total 4181
_reflns_threshold_expression >2sigma(I)
_cod_data_source_file b608267j.txt
_cod_data_source_block 1b
_cod_depositor_comments
;
The following automatic conversions were performed:
'_symmetry_cell_setting' value 'Triclinic' changed to 'triclinic'
according to '/home/saulius/struct/CIF-dictionaries/cif_core.dic'
dictionary named 'cif_core.dic' version 2.4.1 from 2010-06-29.

Automatic conversion script
Id: cif_fix_enum 1527 2010-12-29 10:47:43Z saulius 
;
_cod_original_cell_volume 946.59(13)
_cod_original_sg_symbol_H-M P-1
_cod_database_code 7052358

loop_
_symmetry_equiv_pos_as_xyz
'x, y, z'
'-x, -y, -z'

loop_
_atom_site_label
_atom_site_type_symbol
_atom_site_fract_x
_atom_site_fract_y
_atom_site_fract_z
_atom_site_U_iso_or_equiv
_atom_site_adp_type
_atom_site_occupancy
_atom_site_symmetry_multiplicity
_atom_site_calc_flag
_atom_site_refinement_flags
_atom_site_disorder_assembly
_atom_site_disorder_group
N11 N 0.1476(2) 0.0820(2) 0.32892(12) 0.0243(4) Uani 1 1 d . . .
C12 C 0.2724(3) 0.1108(3) 0.41264(14) 0.0247(5) Uani 1 1 d . . .
N12 N 0.4407(3) 0.2506(2) 0.43432(15) 0.0335(5) Uani 1 1 d . . .
H12A H 0.451(4) 0.309(3) 0.390(2) 0.040 Uiso 1 1 d . . .
H12B H 0.521(4) 0.272(3) 0.489(2) 0.040 Uiso 1 1 d . . .
N13 N 0.2410(2) 0.0092(2) 0.47577(12) 0.0256(4) Uani 1 1 d . . .
C14 C 0.0727(3) -0.1317(2) 0.45091(14) 0.0237(4) Uani 1 1 d . . .
C15 C -0.0617(3) -0.1729(3) 0.36498(14) 0.0256(5) Uani 1 1 d . . .
H15 H -0.1786 -0.2752 0.3477 0.031 Uiso 1 1 calc R . .
C16 C -0.0191(3) -0.0592(3) 0.30507(14) 0.0243(5) Uani 1 1 d . . .
C17 C -0.1564(3) -0.0868(3) 0.21294(15) 0.0322(5) Uani 1 1 d . . .
H17A H -0.0910 -0.0682 0.1666 0.048 Uiso 1 1 calc R . .
H17B H -0.2094 -0.0059 0.2138 0.048 Uiso 1 1 calc R . .
H17C H -0.2595 -0.2043 0.1976 0.048 Uiso 1 1 calc R . .
N21 N -0.1715(3) -0.4792(2) 0.57218(13) 0.0316(5) Uani 1 1 d . . .
C22 C -0.1368(3) -0.3740(3) 0.51185(15) 0.0275(5) Uani 1 1 d . . .
H22 H -0.2403 -0.3909 0.4596 0.033 Uiso 1 1 calc R . .
C23 C 0.0409(3) -0.2419(2) 0.52095(14) 0.0240(5) Uani 1 1 d . . .
C24 C -0.0247(3) -0.4524(3) 0.64523(15) 0.0300(5) Uani 1 1 d . . .
H24A H -0.0468 -0.5252 0.6891 0.036 Uiso 1 1 calc R . .
C25 C 0.1575(3) -0.3252(3) 0.66078(15) 0.0310(5) Uani 1 1 d . . .
H25 H 0.2583 -0.3113 0.7137 0.037 Uiso 1 1 calc R . .
C26 C 0.1903(3) -0.2181(3) 0.59754(15) 0.0288(5) Uani 1 1 d . . .
H26 H 0.3145 -0.1289 0.6066 0.035 Uiso 1 1 calc R . .
C31 C 0.3270(3) 0.5442(2) 0.15974(14) 0.0235(5) Uani 1 1 d . . .
C32 C 0.3530(3) 0.7051(2) 0.19548(14) 0.0241(5) Uani 1 1 d . . .
C33 C 0.3291(3) 0.8133(3) 0.13465(15) 0.0255(5) Uani 1 1 d . . .
C34 C 0.2756(3) 0.7574(3) 0.03965(15) 0.0264(5) Uani 1 1 d . A .
C35 C 0.2540(3) 0.5972(3) 0.00514(14) 0.0269(5) Uani 1 1 d . . .
C36 C 0.2805(3) 0.4897(3) 0.06568(14) 0.0248(5) Uani 1 1 d . A .
C41 C 0.3430(3) 0.4252(3) 0.22508(14) 0.0250(5) Uani 1 1 d . . .
O41 O 0.1778(2) 0.29712(18) 0.21647(10) 0.0298(4) Uani 1 1 d . . .
H41 H 0.191(4) 0.236(3) 0.2606(19) 0.036 Uiso 1 1 d . . .
O42 O 0.4916(2) 0.4468(2) 0.27978(11) 0.0368(4) Uani 1 1 d . . .
C42 C 0.4084(3) 0.7618(3) 0.29813(15) 0.0320(5) Uani 1 1 d . . .
H42A H 0.3849 0.6620 0.3282 0.048 Uiso 1 1 calc R . .
H42B H 0.3326 0.8161 0.3106 0.048 Uiso 1 1 calc R . .
H42C H 0.5438 0.8440 0.3223 0.048 Uiso 1 1 calc R . .
C43 C 0.3603(4) 0.9885(3) 0.17156(17) 0.0356(6) Uani 1 1 d . . .
H43A H 0.4432 1.0736 0.1435 0.053 Uiso 1 1 calc R . .
H43B H 0.4204 1.0152 0.2386 0.053 Uiso 1 1 calc R . .
H43C H 0.2377 0.9908 0.1567 0.053 Uiso 1 1 calc R . .
C44 C 0.2404(3) 0.8696(3) -0.02666(17) 0.0362(6) Uani 1 1 d . . .
H44A H 0.3429 0.9134 -0.0541 0.054 Uiso 1 1 calc R A .
H44B H 0.2371 0.9659 0.0064 0.054 Uiso 1 1 calc R . .
H44C H 0.1185 0.8024 -0.0754 0.054 Uiso 1 1 calc R . .
C45A C 0.1976(4) 0.5370(3) -0.09679(15) 0.0362(6) Uani 0.51(3) 1 d P A 1
H45A H 0.0936 0.4197 -0.1145 0.054 Uiso 0.51(3) 1 calc PR A 1
H45B H 0.3070 0.5394 -0.1122 0.054 Uiso 0.51(3) 1 calc PR A 1
H45C H 0.1553 0.6127 -0.1302 0.054 Uiso 0.51(3) 1 calc PR A 1
C45B C 0.1976(4) 0.5370(3) -0.09679(15) 0.0362(6) Uani 0.49(3) 1 d P A 2
H45D H 0.0626 0.5052 -0.1254 0.054 Uiso 0.49(3) 1 calc PR A 2
H45E H 0.2189 0.4372 -0.1076 0.054 Uiso 0.49(3) 1 calc PR A 2
H45F H 0.2744 0.6293 -0.1237 0.054 Uiso 0.49(3) 1 calc PR A 2
C46 C 0.2629(3) 0.3191(3) 0.02917(16) 0.0333(5) Uani 1 1 d . . .
H46A H 0.3486 0.3364 -0.0074 0.050 Uiso 1 1 calc R A .
H46B H 0.1315 0.2446 -0.0096 0.050 Uiso 1 1 calc R . .
H46C H 0.2974 0.2654 0.0808 0.050 Uiso 1 1 calc R . .

loop_
_atom_site_aniso_label
_atom_site_aniso_U_11
_atom_site_aniso_U_22
_atom_site_aniso_U_33
_atom_site_aniso_U_23
_atom_site_aniso_U_13
_atom_site_aniso_U_12
N11 0.0254(9) 0.0238(8) 0.0230(9) 0.0064(7) 0.0095(7) 0.0096(7)
C12 0.0224(10) 0.0273(10) 0.0242(10) 0.0059(8) 0.0089(8) 0.0102(8)
N12 0.0250(10) 0.0342(10) 0.0301(10) 0.0129(8) 0.0039(8) 0.0056(8)
N13 0.0260(9) 0.0250(9) 0.0235(9) 0.0064(7) 0.0078(7) 0.0094(7)
C14 0.0255(10) 0.0237(10) 0.0243(10) 0.0052(8) 0.0105(8) 0.0121(8)
C15 0.0268(11) 0.0233(10) 0.0235(10) 0.0055(8) 0.0083(9) 0.0084(8)
C16 0.0272(11) 0.0247(10) 0.0222(10) 0.0044(8) 0.0099(8) 0.0117(8)
C17 0.0303(12) 0.0300(11) 0.0258(11) 0.0075(9) 0.0049(9) 0.0066(9)
N21 0.0321(10) 0.0326(10) 0.0275(10) 0.0118(8) 0.0101(8) 0.0114(8)
C22 0.0273(11) 0.0292(10) 0.0235(11) 0.0073(8) 0.0073(9) 0.0111(9)
C23 0.0289(11) 0.0231(10) 0.0222(10) 0.0042(8) 0.0102(9) 0.0127(9)
C24 0.0380(13) 0.0292(11) 0.0241(11) 0.0093(8) 0.0126(9) 0.0145(10)
C25 0.0328(12) 0.0318(11) 0.0256(11) 0.0065(9) 0.0054(9) 0.0146(10)
C26 0.0278(11) 0.0293(10) 0.0274(11) 0.0058(9) 0.0088(9) 0.0114(9)
C31 0.0205(10) 0.0231(9) 0.0240(10) 0.0067(8) 0.0055(8) 0.0080(8)
C32 0.0202(10) 0.0256(10) 0.0231(10) 0.0065(8) 0.0073(8) 0.0070(8)
C33 0.0221(10) 0.0233(10) 0.0297(11) 0.0088(8) 0.0079(8) 0.0091(8)
C34 0.0207(10) 0.0293(11) 0.0266(11) 0.0114(9) 0.0058(8) 0.0096(8)
C35 0.0232(10) 0.0308(11) 0.0229(10) 0.0086(8) 0.0068(8) 0.0088(9)
C36 0.0230(10) 0.0247(10) 0.0250(10) 0.0065(8) 0.0087(8) 0.0088(8)
C41 0.0268(11) 0.0243(10) 0.0230(10) 0.0063(8) 0.0093(8) 0.0098(8)
O41 0.0267(8) 0.0274(8) 0.0280(8) 0.0123(6) 0.0062(6) 0.0066(6)
O42 0.0251(8) 0.0371(9) 0.0396(10) 0.0188(7) 0.0035(7) 0.0096(7)
C42 0.0390(13) 0.0276(11) 0.0263(11) 0.0062(9) 0.0096(10) 0.0128(10)
C43 0.0432(14) 0.0275(11) 0.0382(13) 0.0089(10) 0.0151(11) 0.0165(10)
C44 0.0341(13) 0.0370(12) 0.0379(13) 0.0187(10) 0.0089(10) 0.0170(10)
C45A 0.0422(14) 0.0396(12) 0.0222(11) 0.0080(9) 0.0084(10) 0.0156(11)
C45B 0.0422(14) 0.0396(12) 0.0222(11) 0.0080(9) 0.0084(10) 0.0156(11)
C46 0.0416(13) 0.0305(11) 0.0302(12) 0.0060(9) 0.0147(10) 0.0167(10)

loop_
_atom_type_symbol
_atom_type_description
_atom_type_scat_dispersion_real
_atom_type_scat_dispersion_imag
_atom_type_scat_source
C C 0.0033 0.0016 'International Tables Vol C Tables 4.2.6.8 and 6.1.1.4'
H H 0.0000 0.0000 'International Tables Vol C Tables 4.2.6.8 and 6.1.1.4'
N N 0.0061 0.0033 'International Tables Vol C Tables 4.2.6.8 and 6.1.1.4'
O O 0.0106 0.0060 'International Tables Vol C Tables 4.2.6.8 and 6.1.1.4'

loop_
_geom_angle_atom_site_label_1
_geom_angle_atom_site_label_2
_geom_angle_atom_site_label_3
_geom_angle
_geom_angle_site_symmetry_1
_geom_angle_site_symmetry_3
_geom_angle_publ_flag
C16 N11 C12 117.98(16) . . ?
N12 C12 N11 117.10(17) . . ?
N12 C12 N13 117.95(19) . . ?
N11 C12 N13 124.96(18) . . ?
C12 N12 H12A 112.7(18) . . ?
C12 N12 H12B 117.6(18) . . ?
H12A N12 H12B 130(3) . . ?
C14 N13 C12 116.33(18) . . ?
N13 C14 C15 122.26(17) . . ?
N13 C14 C23 115.59(18) . . ?
C15 C14 C23 122.15(18) . . ?
C14 C15 C16 117.52(19) . . ?
C14 C15 H15 121.2 . . ?
C16 C15 H15 121.2 . . ?
N11 C16 C15 120.92(19) . . ?
N11 C16 C17 117.07(16) . . ?
C15 C16 C17 122.00(19) . . ?
C16 C17 H17A 109.5 . . ?
C16 C17 H17B 109.5 . . ?
H17A C17 H17B 109.5 . . ?
C16 C17 H17C 109.5 . . ?
H17A C17 H17C 109.5 . . ?
H17B C17 H17C 109.5 . . ?
C24 N21 C22 116.95(18) . . ?
N21 C22 C23 124.0(2) . . ?
N21 C22 H22 118.0 . . ?
C23 C22 H22 118.0 . . ?
C26 C23 C22 117.46(18) . . ?
C26 C23 C14 120.63(18) . . ?
C22 C23 C14 121.90(19) . . ?
N21 C24 C25 123.69(19) . . ?
N21 C24 H24A 118.2 . . ?
C25 C24 H24A 118.2 . . ?
C24 C25 C26 118.4(2) . . ?
C24 C25 H25 120.8 . . ?
C26 C25 H25 120.8 . . ?
C25 C26 C23 119.5(2) . . ?
C25 C26 H26 120.3 . . ?
C23 C26 H26 120.3 . . ?
C36 C31 C32 121.83(18) . . ?
C36 C31 C41 119.61(18) . . ?
C32 C31 C41 118.52(18) . . ?
C31 C32 C33 118.85(19) . . ?
C31 C32 C42 120.37(17) . . ?
C33 C32 C42 120.77(19) . . ?
C32 C33 C34 119.80(19) . . ?
C32 C33 C43 119.87(19) . . ?
C34 C33 C43 120.33(18) . . ?
C35 C34 C33 120.56(18) . . ?
C35 C34 C44 119.3(2) . . ?
C33 C34 C44 120.2(2) . . ?
C36 C35 C34 119.83(19) . . ?
C36 C35 C45A 119.4(2) . . ?
C34 C35 C45A 120.75(18) . . ?
C31 C36 C35 119.05(19) . . ?
C31 C36 C46 120.84(18) . . ?
C35 C36 C46 120.09(19) . . ?
O42 C41 O41 124.09(18) . . ?
O42 C41 C31 123.80(17) . . ?
O41 C41 C31 112.11(17) . . ?
C41 O41 H41 109.6(17) . . ?
C32 C42 H42A 109.5 . . ?
C32 C42 H42B 109.5 . . ?
H42A C42 H42B 109.5 . . ?
C32 C42 H42C 109.5 . . ?
H42A C42 H42C 109.5 . . ?
H42B C42 H42C 109.5 . . ?
C33 C43 H43A 109.5 . . ?
C33 C43 H43B 109.5 . . ?
H43A C43 H43B 109.5 . . ?
C33 C43 H43C 109.5 . . ?
H43A C43 H43C 109.5 . . ?
H43B C43 H43C 109.5 . . ?
C34 C44 H44A 109.5 . . ?
C34 C44 H44B 109.5 . . ?
H44A C44 H44B 109.5 . . ?
C34 C44 H44C 109.5 . . ?
H44A C44 H44C 109.5 . . ?
H44B C44 H44C 109.5 . . ?
C35 C45A H45A 109.5 . . ?
C35 C45A H45B 109.5 . . ?
C35 C45A H45C 109.5 . . ?
C36 C46 H46A 109.5 . . ?
C36 C46 H46B 109.5 . . ?
H46A C46 H46B 109.5 . . ?
C36 C46 H46C 109.5 . . ?
H46A C46 H46C 109.5 . . ?
H46B C46 H46C 109.5 . . ?

loop_
_geom_bond_atom_site_label_1
_geom_bond_atom_site_label_2
_geom_bond_distance
_geom_bond_site_symmetry_2
_geom_bond_publ_flag
N11 C16 1.335(3) . ?
N11 C12 1.343(3) . ?
C12 N12 1.338(3) . ?
C12 N13 1.350(2) . ?
N12 H12A 0.87(3) . ?
N12 H12B 0.88(3) . ?
N13 C14 1.340(3) . ?
C14 C15 1.385(3) . ?
C14 C23 1.482(3) . ?
C15 C16 1.388(3) . ?
C15 H15 0.9500 . ?
C16 C17 1.485(3) . ?
C17 H17A 0.9800 . ?
C17 H17B 0.9800 . ?
C17 H17C 0.9800 . ?
N21 C24 1.331(3) . ?
N21 C22 1.338(3) . ?
C22 C23 1.386(3) . ?
C22 H22 0.9500 . ?
C23 C26 1.383(3) . ?
C24 C25 1.377(3) . ?
C24 H24A 0.9500 . ?
C25 C26 1.382(3) . ?
C25 H25 0.9500 . ?
C26 H26 0.9500 . ?
C31 C36 1.392(3) . ?
C31 C32 1.397(3) . ?
C31 C41 1.505(3) . ?
C32 C33 1.400(3) . ?
C32 C42 1.510(3) . ?
C33 C34 1.400(3) . ?
C33 C43 1.503(3) . ?
C34 C35 1.399(3) . ?
C34 C44 1.508(3) . ?
C35 C36 1.398(3) . ?
C35 C45A 1.504(3) . ?
C36 C46 1.508(3) . ?
C41 O42 1.211(3) . ?
C41 O41 1.306(2) . ?
O41 H41 0.90(3) . ?
C42 H42A 0.9800 . ?
C42 H42B 0.9800 . ?
C42 H42C 0.9800 . ?
C43 H43A 0.9800 . ?
C43 H43B 0.9800 . ?
C43 H43C 0.9800 . ?
C44 H44A 0.9800 . ?
C44 H44B 0.9800 . ?
C44 H44C 0.9800 . ?
C45A H45A 0.9800 . ?
C45A H45B 0.9800 . ?
C45A H45C 0.9800 . ?
C46 H46A 0.9800 . ?
C46 H46B 0.9800 . ?
C46 H46C 0.9800 . ?

loop_
_geom_hbond_atom_site_label_D
_geom_hbond_atom_site_label_H
_geom_hbond_atom_site_label_A
_geom_hbond_distance_DH
_geom_hbond_distance_HA
_geom_hbond_distance_DA
_geom_hbond_angle_DHA
_geom_hbond_site_symmetry_A
O41 H41 N11 0.90(3) 1.72(3) 2.599(2) 164(3) .
N12 H12A O42 0.87(3) 2.15(3) 3.013(2) 176(3) .
N12 H12B N21 0.88(3) 2.46(3) 3.112(3) 132(2) 1_665

loop_
_geom_torsion_atom_site_label_1
_geom_torsion_atom_site_label_2
_geom_torsion_atom_site_label_3
_geom_torsion_atom_site_label_4
_geom_torsion
_geom_torsion_site_symmetry_1
_geom_torsion_site_symmetry_2
_geom_torsion_site_symmetry_3
_geom_torsion_site_symmetry_4
_geom_torsion_publ_flag
C16 N11 C12 N12 178.2(2) . . . . ?
C16 N11 C12 N13 -1.4(3) . . . . ?
N12 C12 N13 C14 -178.50(19) . . . . ?
N11 C12 N13 C14 1.1(3) . . . . ?
C12 N13 C14 C15 0.7(3) . . . . ?
C12 N13 C14 C23 179.84(18) . . . . ?
N13 C14 C15 C16 -2.1(3) . . . . ?
C23 C14 C15 C16 178.82(19) . . . . ?
C12 N11 C16 C15 -0.1(3) . . . . ?
C12 N11 C16 C17 178.8(2) . . . . ?
C14 C15 C16 N11 1.8(3) . . . . ?
C14 C15 C16 C17 -177.2(2) . . . . ?
C24 N21 C22 C23 0.5(3) . . . . ?
N21 C22 C23 C26 -0.3(3) . . . . ?
N21 C22 C23 C14 178.4(2) . . . . ?
N13 C14 C23 C26 -13.0(3) . . . . ?
C15 C14 C23 C26 166.1(2) . . . . ?
N13 C14 C23 C22 168.31(19) . . . . ?
C15 C14 C23 C22 -12.5(3) . . . . ?
C22 N21 C24 C25 -0.6(3) . . . . ?
N21 C24 C25 C26 0.5(4) . . . . ?
C24 C25 C26 C23 -0.2(3) . . . . ?
C22 C23 C26 C25 0.1(3) . . . . ?
C14 C23 C26 C25 -178.6(2) . . . . ?
C36 C31 C32 C33 0.8(3) . . . . ?
C41 C31 C32 C33 -176.90(17) . . . . ?
C36 C31 C32 C42 -178.40(19) . . . . ?
C41 C31 C32 C42 3.9(3) . . . . ?
C31 C32 C33 C34 1.5(3) . . . . ?
C42 C32 C33 C34 -179.30(18) . . . . ?
C31 C32 C33 C43 -178.70(18) . . . . ?
C42 C32 C33 C43 0.5(3) . . . . ?
C32 C33 C34 C35 -2.9(3) . . . . ?
C43 C33 C34 C35 177.38(19) . . . . ?
C32 C33 C34 C44 177.05(18) . . . . ?
C43 C33 C34 C44 -2.7(3) . . . . ?
C33 C34 C35 C36 1.9(3) . . . . ?
C44 C34 C35 C36 -178.04(19) . . . . ?
C33 C34 C35 C45A -179.68(19) . . . . ?
C44 C34 C35 C45A 0.4(3) . . . . ?
C32 C31 C36 C35 -1.7(3) . . . . ?
C41 C31 C36 C35 175.89(18) . . . . ?
C32 C31 C36 C46 176.88(19) . . . . ?
C41 C31 C36 C46 -5.5(3) . . . . ?
C34 C35 C36 C31 0.4(3) . . . . ?
C45A C35 C36 C31 -178.06(18) . . . . ?
C34 C35 C36 C46 -178.22(18) . . . . ?
C45A C35 C36 C46 3.3(3) . . . . ?
C36 C31 C41 O42 110.8(3) . . . . ?
C32 C31 C41 O42 -71.4(3) . . . . ?
C36 C31 C41 O41 -69.8(3) . . . . ?
C32 C31 C41 O41 107.9(2) . . . . ?
